data_2211709
loop_
_publ_author_name
'Odaba\,so\(glu, Mustafa'
'B\"uy\"ukg\"ung\"or, Orhan'

_publ_section_title
;
 Triethanolammonium 2-formylbenzoate
;
_journal_coeditor_code AT2185
_journal_issue 1
_journal_name_full 'Acta Crystallographica Section E'
_journal_page_first o186
_journal_page_last o187
_journal_paper_doi 10.1107/S160053680605238X
_journal_volume 63
_journal_year 2007
_chemical_formula_iupac 'C6 H16 N O3 + , C8 H5 O3 -'
_chemical_formula_moiety 'C6 H16 N O3 + , C8 H5 O3 -'
_chemical_formula_sum 'C14 H21 N O6'
_chemical_formula_weight 299.32
_chemical_name_systematic
;
Triethanolammonium 2-formylbenzoate
;
_space_group_IT_number 14
_symmetry_cell_setting monoclinic
_symmetry_space_group_name_Hall '-P 2ybc'
_symmetry_space_group_name_H-M 'P 1 21/c 1'
_atom_sites_solution_hydrogens geom
_atom_sites_solution_primary direct
_atom_sites_solution_secondary difmap
_audit_creation_method SHELXL97
_cell_angle_alpha 90.00
_cell_angle_beta 117.470(5)
_cell_angle_gamma 90.00
_cell_formula_units_Z 4
_cell_length_a 11.5316(8)
_cell_length_b 7.5990(4)
_cell_length_c 19.2535(14)
_cell_measurement_reflns_used 17680
_cell_measurement_temperature 296
_cell_measurement_theta_max 27.93
_cell_measurement_theta_min 1.79
_cell_volume 1496.93(18)
_computing_cell_refinement X-AREA
_computing_data_collection 'X-AREA (Stoe & Cie, 2002)'
_computing_data_reduction 'X-RED32 (Stoe & Cie, 2002)'
_computing_molecular_graphics 'ORTEP-3 for Windows (Farrugia, 1997)'
_computing_publication_material 'WinGX (Farrugia, 1999)'
_computing_structure_refinement 'SHELXL97 (Sheldrick, 1997)'
_computing_structure_solution 'SHELXS97 (Sheldrick, 1990)'
_diffrn_ambient_temperature 296
_diffrn_detector_area_resol_mean 6.67
_diffrn_measured_fraction_theta_full 1.000
_diffrn_measured_fraction_theta_max 1.000
_diffrn_measurement_device '2-circle goniometer'
_diffrn_measurement_device_type 'Stoe IPDS II'
_diffrn_measurement_method \w
_diffrn_radiation_monochromator 'plane graphite'
_diffrn_radiation_type MoK\a
_diffrn_radiation_wavelength 0.71073
_diffrn_reflns_av_R_equivalents 0.0380
_diffrn_reflns_av_sigmaI/netI 0.0241
_diffrn_reflns_limit_h_max 14
_diffrn_reflns_limit_h_min -14
_diffrn_reflns_limit_k_max 9
_diffrn_reflns_limit_k_min -9
_diffrn_reflns_limit_l_max 22
_diffrn_reflns_limit_l_min -23
_diffrn_reflns_number 13959
_diffrn_reflns_theta_full 26.00
_diffrn_reflns_theta_max 26.00
_diffrn_reflns_theta_min 1.99
_diffrn_standards_decay_% <2
_diffrn_standards_number 0
_exptl_absorpt_coefficient_mu 0.104
_exptl_absorpt_correction_T_max 0.9488
_exptl_absorpt_correction_T_min 0.7522
_exptl_absorpt_correction_type integration
_exptl_absorpt_process_details '(X-RED32; Stoe & Cie, 2002)'
_exptl_crystal_colour colourless
_exptl_crystal_density_diffrn 1.328
_exptl_crystal_density_method 'not measured'
_exptl_crystal_description prism
_exptl_crystal_F_000 640
_exptl_crystal_size_max 0.760
_exptl_crystal_size_mid 0.607
_exptl_crystal_size_min 0.380
_refine_diff_density_max 0.913
_refine_diff_density_min -0.329
_refine_ls_extinction_coef 0.008(3)
_refine_ls_extinction_expression Fc^*^=kFc[1+0.001xFc^2^\l^3^/sin(2\q)]^-1/4^
_refine_ls_extinction_method 'SHELXL97 (Sheldrick, 1997)'
_refine_ls_goodness_of_fit_ref 1.102
_refine_ls_hydrogen_treatment mixed
_refine_ls_matrix_type full
_refine_ls_number_parameters 203
_refine_ls_number_reflns 2947
_refine_ls_number_restraints 0
_refine_ls_restrained_S_all 1.102
_refine_ls_R_factor_all 0.0794
_refine_ls_R_factor_gt 0.0657
_refine_ls_shift/su_max 0.000
_refine_ls_shift/su_mean 0.000
_refine_ls_structure_factor_coef Fsqd
_refine_ls_weighting_details 'calc w = 1/[\s^2^(Fo^2^)+(0.128P)^2^+0.5183P] where P=(Fo^2^+2Fc^2^)/3'
_refine_ls_weighting_scheme calc
_refine_ls_wR_factor_gt 0.2072
_refine_ls_wR_factor_ref 0.2205
_reflns_number_gt 2283
_reflns_number_total 2947
_reflns_threshold_expression I>2\s(I)
_cod_data_source_file at2185.cif
_cod_data_source_block I
_cod_original_cell_volume 1496.93(17)
_cod_original_sg_symbol_H-M 'P 21/c'
_cod_database_code 2211709
_cod_database_fobs_code 2211709

loop_
_symmetry_equiv_pos_as_xyz
'x, y, z'
'-x, y+1/2, -z+1/2'
'-x, -y, -z'
'x, -y-1/2, z-1/2'

loop_
_atom_site_type_symbol
_atom_site_label
_atom_site_fract_x
_atom_site_fract_y
_atom_site_fract_z
_atom_site_U_iso_or_equiv
_atom_site_adp_type
_atom_site_calc_flag
_atom_site_refinement_flags
_atom_site_occupancy
C C1 0.1997(2) 0.4987(4) 0.55067(14) 0.0476(6) Uani d . 1
C C2 0.1498(2) 0.6299(3) 0.58968(15) 0.0452(6) Uani d . 1
C C3 0.1617(3) 0.8079(4) 0.5764(2) 0.0700(9) Uani d . 1
H H3 0.1913 0.8409 0.5408 0.084 Uiso calc R 1
C C4 0.1302(3) 0.9339(4) 0.6153(3) 0.0898(13) Uani d . 1
H H4 0.1397 1.0521 0.6065 0.108 Uiso calc R 1
C C5 0.0845(3) 0.8880(4) 0.6678(2) 0.0779(10) Uani d . 1
H H5 0.0641 0.9745 0.6946 0.094 Uiso calc R 1
C C6 0.0695(3) 0.7136(4) 0.67988(17) 0.0610(7) Uani d . 1
H H6 0.0377 0.6821 0.7146 0.073 Uiso calc R 1
C C7 0.1010(2) 0.5839(3) 0.64118(13) 0.0439(6) Uani d . 1
C C8 0.0703(3) 0.3991(4) 0.65060(17) 0.0546(7) Uani d . 1
H H7 0.0615 0.3187 0.6121 0.065 Uiso calc R 1
C C9 0.3299(3) 0.4015(4) 0.8961(2) 0.0692(8) Uani d . 1
H H9A 0.3944 0.4949 0.9134 0.083 Uiso calc R 1
H H9B 0.2645 0.4280 0.8431 0.083 Uiso calc R 1
C C10 0.2677(3) 0.3945(4) 0.94728(18) 0.0639(7) Uani d . 1
H H10A 0.2261 0.5064 0.9458 0.077 Uiso calc R 1
H H10B 0.2010 0.3038 0.9291 0.077 Uiso calc R 1
C C11 0.4992(3) 0.2641(5) 0.87255(17) 0.0699(9) Uani d . 1
H H11A 0.5438 0.1551 0.8737 0.084 Uiso calc R 1
H H11B 0.5630 0.3421 0.9112 0.084 Uiso calc R 1
C C12 0.4531(4) 0.3464(6) 0.7931(2) 0.0878(12) Uani d . 1
H H12A 0.3992 0.4480 0.7886 0.105 Uiso calc R 1
H H12B 0.5280 0.3864 0.7872 0.105 Uiso calc R 1
C C13 0.3010(3) 0.0893(4) 0.85297(17) 0.0636(8) Uani d . 1
H H13A 0.2759 0.1025 0.7977 0.076 Uiso calc R 1
H H13B 0.2234 0.1063 0.8597 0.076 Uiso calc R 1
C C14 0.3523(3) -0.0979(4) 0.87857(17) 0.0662(8) Uani d . 1
H H14A 0.2864 -0.1814 0.8453 0.079 Uiso calc R 1
H H14B 0.4294 -0.1155 0.8714 0.079 Uiso calc R 1
N N1 0.3965(2) 0.2251(3) 0.89689(13) 0.0528(6) Uani d . 1
O O1 0.2530(2) 0.3620(3) 0.58843(11) 0.0645(6) Uani d . 1
O O2 0.1891(2) 0.5370(3) 0.48535(11) 0.0687(6) Uani d . 1
O O3 0.0562(3) 0.3472(4) 0.70469(16) 0.0915(8) Uani d . 1
O O4 0.3618(2) 0.3577(3) 1.02424(12) 0.0631(6) Uani d . 1
O O5 0.3833(3) 0.2300(4) 0.73526(15) 0.0964(9) Uani d . 1
O O6 0.3843(2) -0.1322(3) 0.95732(11) 0.0617(6) Uani d . 1
H H1 0.443(3) 0.195(4) 0.946(2) 0.067(9) Uiso d . 1
H H4A 0.330(3) 0.289(5) 1.043(2) 0.068(10) Uiso d . 1
H H5A 0.341(5) 0.281(6) 0.687(3) 0.115(15) Uiso d . 1
H H6A 0.321(5) -0.117(6) 0.967(3) 0.122(17) Uiso d . 1

loop_
_atom_site_aniso_label
_atom_site_aniso_U_11
_atom_site_aniso_U_22
_atom_site_aniso_U_33
_atom_site_aniso_U_12
_atom_site_aniso_U_13
_atom_site_aniso_U_23
C1 0.0448(12) 0.0609(15) 0.0411(13) 0.0017(10) 0.0234(10) 0.0043(10)
C2 0.0421(11) 0.0438(12) 0.0500(13) 0.0015(9) 0.0215(10) 0.0049(10)
C3 0.0671(17) 0.0504(15) 0.101(3) 0.0005(13) 0.0456(18) 0.0143(15)
C4 0.074(2) 0.0396(14) 0.149(4) -0.0026(14) 0.046(2) -0.0083(18)
C5 0.0591(17) 0.0625(19) 0.100(3) 0.0030(14) 0.0267(18) -0.0323(18)
C6 0.0480(14) 0.0758(19) 0.0585(16) 0.0045(13) 0.0240(12) -0.0159(14)
C7 0.0400(11) 0.0509(13) 0.0414(12) 0.0029(9) 0.0192(10) -0.0007(10)
C8 0.0568(14) 0.0577(15) 0.0606(16) 0.0077(11) 0.0368(13) 0.0131(12)
C9 0.084(2) 0.0536(16) 0.0636(18) 0.0019(14) 0.0285(16) 0.0036(13)
C10 0.0654(17) 0.0564(16) 0.0664(18) 0.0024(13) 0.0274(15) -0.0037(13)
C11 0.0557(15) 0.103(2) 0.0479(15) -0.0151(15) 0.0210(13) 0.0089(15)
C12 0.101(3) 0.103(3) 0.059(2) -0.027(2) 0.0365(19) 0.0124(19)
C13 0.0689(17) 0.0642(17) 0.0505(15) -0.0041(13) 0.0215(13) 0.0011(12)
C14 0.084(2) 0.0700(18) 0.0472(15) 0.0183(15) 0.0321(15) 0.0017(13)
N1 0.0475(11) 0.0728(15) 0.0352(11) -0.0016(10) 0.0166(9) 0.0051(10)
O1 0.0785(13) 0.0695(13) 0.0512(11) 0.0280(10) 0.0348(10) 0.0089(9)
O2 0.0699(12) 0.0971(16) 0.0493(11) 0.0046(11) 0.0361(10) 0.0120(10)
O3 0.120(2) 0.0945(18) 0.0874(18) 0.0052(15) 0.0710(17) 0.0307(14)
O4 0.0655(12) 0.0691(13) 0.0563(12) -0.0178(10) 0.0295(10) -0.0031(9)
O5 0.123(2) 0.108(2) 0.0506(14) -0.0071(17) 0.0343(15) 0.0109(13)
O6 0.0566(11) 0.0833(14) 0.0455(10) 0.0085(10) 0.0238(9) 0.0129(9)

loop_
_atom_type_symbol
_atom_type_description
_atom_type_scat_dispersion_real
_atom_type_scat_dispersion_imag
_atom_type_scat_source
C C 0.0033 0.0016 'International Tables Vol C Tables 4.2.6.8 and 6.1.1.4'
H H 0.0000 0.0000 'International Tables Vol C Tables 4.2.6.8 and 6.1.1.4'
N N 0.0061 0.0033 'International Tables Vol C Tables 4.2.6.8 and 6.1.1.4'
O O 0.0106 0.0060 'International Tables Vol C Tables 4.2.6.8 and 6.1.1.4'

loop_
_geom_angle_atom_site_label_1
_geom_angle_atom_site_label_2
_geom_angle_atom_site_label_3
_geom_angle
_geom_angle_publ_flag
O2 C1 O1 125.1(2) ?
O2 C1 C2 117.8(2) ?
O1 C1 C2 117.0(2) ?
C7 C2 C3 118.7(2) ?
C7 C2 C1 124.1(2) ?
C3 C2 C1 117.2(2) ?
C4 C3 C2 120.5(3) ?
C4 C3 H3 119.8 ?
C2 C3 H3 119.8 ?
C3 C4 C5 120.8(3) ?
C3 C4 H4 119.6 ?
C5 C4 H4 119.6 ?
C6 C5 C4 119.3(3) ?
C6 C5 H5 120.4 ?
C4 C5 H5 120.4 ?
C5 C6 C7 120.9(3) ?
C5 C6 H6 119.6 ?
C7 C6 H6 119.6 ?
C6 C7 C2 119.9(2) ?
C6 C7 C8 118.3(2) ?
C2 C7 C8 121.6(2) ?
O3 C8 C7 123.9(3) ?
O3 C8 H7 118.1 ?
C7 C8 H7 118.1 ?
C10 C9 N1 111.1(2) ?
C10 C9 H9A 109.4 ?
N1 C9 H9A 109.4 ?
C10 C9 H9B 109.4 ?
N1 C9 H9B 109.4 ?
H9A C9 H9B 108.0 ?
O4 C10 C9 109.7(3) ?
O4 C10 H10A 109.7 ?
C9 C10 H10A 109.7 ?
O4 C10 H10B 109.7 ?
C9 C10 H10B 109.7 ?
H10A C10 H10B 108.2 ?
N1 C11 C12 116.3(3) ?
N1 C11 H11A 108.2 ?
C12 C11 H11A 108.2 ?
N1 C11 H11B 108.2 ?
C12 C11 H11B 108.2 ?
H11A C11 H11B 107.4 ?
O5 C12 C11 111.2(3) ?
O5 C12 H12A 109.4 ?
C11 C12 H12A 109.4 ?
O5 C12 H12B 109.4 ?
C11 C12 H12B 109.4 ?
H12A C12 H12B 108.0 ?
N1 C13 C14 113.2(2) ?
N1 C13 H13A 108.9 ?
C14 C13 H13A 108.9 ?
N1 C13 H13B 108.9 ?
C14 C13 H13B 108.9 ?
H13A C13 H13B 107.8 ?
O6 C14 C13 112.8(2) ?
O6 C14 H14A 109.0 ?
C13 C14 H14A 109.0 ?
O6 C14 H14B 109.0 ?
C13 C14 H14B 109.0 ?
H14A C14 H14B 107.8 ?
C13 N1 C11 117.1(2) y
C13 N1 C9 111.6(2) y
C11 N1 C9 106.8(2) y
C13 N1 H1 111(2) y
C11 N1 H1 103(2) ?
C9 N1 H1 107(2) ?
C10 O4 H4A 108(2) ?
C12 O5 H5A 113(3) ?
C14 O6 H6A 113(3) ?

loop_
_geom_bond_atom_site_label_1
_geom_bond_atom_site_label_2
_geom_bond_distance
_geom_bond_publ_flag
C1 O2 1.241(3) y
C1 O1 1.254(3) y
C1 C2 1.513(3) y
C2 C7 1.392(3) y
C2 C3 1.395(4) ?
C3 C4 1.364(5) ?
C3 H3 0.9300 ?
C4 C5 1.383(6) ?
C4 H4 0.9300 ?
C5 C6 1.370(5) ?
C5 H5 0.9300 ?
C6 C7 1.381(4) ?
C6 H6 0.9300 ?
C7 C8 1.479(4) ?
C8 O3 1.193(3) y
C8 H7 0.9300 ?
C9 C10 1.462(5) ?
C9 N1 1.542(4) y
C9 H9A 0.9700 ?
C9 H9B 0.9700 ?
C10 O4 1.403(4) ?
C10 H10A 0.9700 ?
C10 H10B 0.9700 ?
C11 N1 1.490(4) y
C11 C12 1.505(4) ?
C11 H11A 0.9700 ?
C11 H11B 0.9700 ?
C12 O5 1.357(5) ?
C12 H12A 0.9700 ?
C12 H12B 0.9700 ?
C13 N1 1.461(4) y
C13 C14 1.532(4) ?
C13 H13A 0.9700 ?
C13 H13B 0.9700 ?
C14 O6 1.410(3) ?
C14 H14A 0.9700 ?
C14 H14B 0.9700 ?
N1 H1 0.88(4) ?
O4 H4A 0.82(4) ?
O5 H5A 0.92(5) ?
O6 H6A 0.84(5) ?

loop_
_geom_hbond_atom_site_label_D
_geom_hbond_atom_site_label_H
_geom_hbond_atom_site_label_A
_geom_hbond_site_symmetry_A
_geom_hbond_distance_DH
_geom_hbond_distance_HA
_geom_hbond_distance_DA
_geom_hbond_angle_DHA
N1 H1 O6 3_657 0.88(4) 2.06(3) 2.867(3) 153(3)
O4 H4A O1 4_566 0.82(4) 1.88(4) 2.706(3) 178(3)
O5 H5A O1 . 0.92(5) 1.79(5) 2.709(3) 175(5)
O6 H6A O2 4_566 0.84(5) 1.82(5) 2.645(3) 168(5)

loop_
_geom_torsion_atom_site_label_1
_geom_torsion_atom_site_label_2
_geom_torsion_atom_site_label_3
_geom_torsion_atom_site_label_4
_geom_torsion
_geom_torsion_publ_flag
O2 C1 C2 C7 150.3(2) y
O1 C1 C2 C7 -32.2(3) ?
O2 C1 C2 C3 -33.8(4) y
O1 C1 C2 C3 143.7(3) ?
C7 C2 C3 C4 2.2(5) ?
C1 C2 C3 C4 -173.9(3) ?
C2 C3 C4 C5 -0.8(6) ?
C3 C4 C5 C6 -0.7(6) ?
C4 C5 C6 C7 0.8(5) ?
C5 C6 C7 C2 0.6(4) ?
C5 C6 C7 C8 -174.0(3) ?
C3 C2 C7 C6 -2.1(4) ?
C1 C2 C7 C6 173.7(2) ?
C3 C2 C7 C8 172.3(3) ?
C1 C2 C7 C8 -11.9(4) ?
C6 C7 C8 O3 -22.6(4) y
C2 C7 C8 O3 162.9(3) ?
N1 C9 C10 O4 59.6(3) ?
N1 C11 C12 O5 -69.8(5) ?
N1 C13 C14 O6 62.0(4) ?
C14 C13 N1 C11 80.3(3) ?
C14 C13 N1 C9 -156.2(3) ?
C12 C11 N1 C13 66.8(4) ?
C12 C11 N1 C9 -59.2(4) ?
C10 C9 N1 C13 73.8(3) ?
C10 C9 N1 C11 -157.0(3) ?

loop_
_cod_related_entry_id
_cod_related_entry_database
_cod_related_entry_code
1 ChemSpider 21125734
